data_7029922
loop_
_publ_author_name
'Langley, Stuart K.'
'Helliwell, Madeleine'
'Teat, Simon J.'
'Winpenny, Richard E. P.'

_publ_section_title
;
 Synthesis and characterisation of cobalt(II) phosphonate cage complexes
 utilizing carboxylates and pyridonates as co-ligands.
;
_journal_issue 41
_journal_name_full 'Dalton transactions (Cambridge, England : 2003)'
_journal_page_first 12807
_journal_page_last 12817
_journal_paper_doi 10.1039/c2dt31612a
_journal_volume 41
_journal_year 2012
_chemical_formula_sum 'C91 H85 Cl9 Co6 F N10 O19 P'
_chemical_formula_weight 2345.37
_chemical_name_systematic
;
?
;
_space_group_IT_number 33
_symmetry_cell_setting orthorhombic
_symmetry_space_group_name_Hall 'P 2c -2n'
_symmetry_space_group_name_H-M 'P n a 21'
_atom_sites_solution_hydrogens geom
_atom_sites_solution_primary direct
_atom_sites_solution_secondary difmap
_audit_creation_method SHELXL-97
_cell_angle_alpha 90.00
_cell_angle_beta 90.00
_cell_angle_gamma 90.00
_cell_formula_units_Z 4
_cell_length_a 17.4318(6)
_cell_length_b 25.2640(9)
_cell_length_c 24.2173(8)
_cell_measurement_reflns_used 6372
_cell_measurement_temperature 100(2)
_cell_measurement_theta_max 22.886
_cell_measurement_theta_min 2.161
_cell_volume 10665.2(6)
_computing_cell_refinement 'Bruker SMART'
_computing_data_collection 'Bruker SMART'
_computing_data_reduction 'Bruker SMART'
_computing_molecular_graphics x-seed
_computing_publication_material CIFTAB
_computing_structure_refinement 'SHELXL-97 (Sheldrick, 1997)'
_computing_structure_solution 'SHELXS-97 (Sheldrick, 1990)'
_diffrn_ambient_temperature 100(2)
_diffrn_measured_fraction_theta_full 0.997
_diffrn_measured_fraction_theta_max 0.997
_diffrn_measurement_device_type 'CCD area detector'
_diffrn_measurement_method 'phi and omega scans'
_diffrn_radiation_monochromator graphite
_diffrn_radiation_source 'fine-focus sealed tube'
_diffrn_radiation_type MoK\a
_diffrn_radiation_wavelength 0.71073
_diffrn_reflns_av_R_equivalents 0.0619
_diffrn_reflns_av_sigmaI/netI 0.0630
_diffrn_reflns_limit_h_max 19
_diffrn_reflns_limit_h_min -19
_diffrn_reflns_limit_k_max 28
_diffrn_reflns_limit_k_min -28
_diffrn_reflns_limit_l_max 26
_diffrn_reflns_limit_l_min -26
_diffrn_reflns_number 47058
_diffrn_reflns_theta_full 23.31
_diffrn_reflns_theta_max 23.31
_diffrn_reflns_theta_min 1.65
_exptl_absorpt_coefficient_mu 1.220
_exptl_absorpt_correction_T_max 0.885
_exptl_absorpt_correction_T_min 0.783
_exptl_absorpt_correction_type multi-scan
_exptl_absorpt_process_details SADABS
_exptl_crystal_colour purple
_exptl_crystal_density_diffrn 1.457
_exptl_crystal_density_method 'not measured'
_exptl_crystal_description plate
_exptl_crystal_F_000 4744
_exptl_crystal_size_max 0.2
_exptl_crystal_size_mid 0.2
_exptl_crystal_size_min 0.1
_refine_diff_density_max 0.834
_refine_diff_density_min -0.472
_refine_diff_density_rms 0.078
_refine_ls_abs_structure_details 'Flack H D (1983), Acta Cryst. A39, 876-881'
_refine_ls_abs_structure_Flack 0.005(12)
_refine_ls_extinction_method none
_refine_ls_goodness_of_fit_ref 1.037
_refine_ls_hydrogen_treatment mixed
_refine_ls_matrix_type full
_refine_ls_number_parameters 1290
_refine_ls_number_reflns 13343
_refine_ls_number_restraints 76
_refine_ls_restrained_S_all 1.039
_refine_ls_R_factor_all 0.0512
_refine_ls_R_factor_gt 0.0406
_refine_ls_shift/su_max 0.001
_refine_ls_shift/su_mean 0.000
_refine_ls_structure_factor_coef Fsqd
_refine_ls_weighting_details 'calc w=1/[\s^2^(Fo^2^)+(0.0555P)^2^+0.0000P] where P=(Fo^2^+2Fc^2^)/3'
_refine_ls_weighting_scheme calc
_refine_ls_wR_factor_gt 0.0946
_refine_ls_wR_factor_ref 0.0997
_reflns_number_gt 11688
_reflns_number_total 13343
_reflns_threshold_expression >2sigma(I)
_cod_data_source_file c2dt31612a.txt
_cod_data_source_block c:\users\stu\desktop\x-rayr~1\15\repw204a
_cod_original_sg_symbol_H-M pna2(1)
_cod_database_code 7029922

loop_
_symmetry_equiv_pos_as_xyz
'x, y, z'
'-x, -y, z+1/2'
'-x+1/2, y+1/2, z+1/2'
'x+1/2, -y+1/2, z'

loop_
_atom_site_label
_atom_site_type_symbol
_atom_site_fract_x
_atom_site_fract_y
_atom_site_fract_z
_atom_site_U_iso_or_equiv
_atom_site_adp_type
_atom_site_occupancy
_atom_site_symmetry_multiplicity
_atom_site_calc_flag
_atom_site_refinement_flags
_atom_site_disorder_assembly
_atom_site_disorder_group
Co3 Co 0.78612(4) 0.67482(3) 0.95842(3) 0.01616(19) Uani 1 1 d . . .
Co1 Co 0.72902(5) 0.52515(3) 0.79738(4) 0.0180(2) Uani 1 1 d . . .
Co2 Co 0.72475(4) 0.64076(3) 0.84113(4) 0.01714(19) Uani 1 1 d . . .
Co5 Co 0.88780(4) 0.47351(3) 0.97627(4) 0.01698(19) Uani 1 1 d . . .
Co4 Co 0.87601(4) 0.59009(3) 1.02402(4) 0.01606(19) Uani 1 1 d . . .
Co6 Co 0.80086(4) 0.43577(3) 0.87397(4) 0.01765(19) Uani 1 1 d . . .
Cl1 Cl 1.14246(9) 0.68951(7) 1.07815(8) 0.0328(4) Uani 1 1 d . . .
Cl2 Cl 0.80184(10) 0.84153(6) 0.98056(8) 0.0352(4) Uani 1 1 d . . .
Cl3 Cl 1.04955(10) 0.38057(6) 1.01762(8) 0.0319(4) Uani 1 1 d . . .
Cl4 Cl 1.11021(11) 0.54771(7) 0.83221(8) 0.0453(5) Uani 1 1 d . . .
Cl5 Cl 0.86116(10) 0.30201(7) 0.80496(8) 0.0371(5) Uani 1 1 d . . .
Cl6 Cl 0.70100(11) 0.49157(7) 0.63934(8) 0.0376(5) Uani 1 1 d . . .
Cl7 Cl 0.68882(10) 0.74479(7) 0.72941(7) 0.0317(4) Uani 1 1 d . . .
Cl8 Cl 1.02350(10) 0.67944(8) 0.73137(9) 0.0457(5) Uani 1 1 d . . .
Cl1S Cl 0.90906(8) 0.57452(5) 0.86248(6) 0.0139(3) Uani 1 1 d D . .
P1 P 0.74287(9) 0.54772(6) 0.93397(7) 0.0149(3) Uani 1 1 d . . .
O1 O 0.7553(2) 0.38714(16) 0.93455(19) 0.0238(10) Uani 1 1 d . . .
O2 O 0.8340(2) 0.40838(15) 1.00564(17) 0.0186(10) Uani 1 1 d . . .
O3 O 0.8004(2) 0.61636(16) 1.08179(17) 0.0196(10) Uani 1 1 d . . .
O4 O 0.7334(2) 0.67760(15) 1.03421(18) 0.0205(10) Uani 1 1 d . . .
O5 O 0.6241(2) 0.54931(16) 0.77514(19) 0.0242(11) Uani 1 1 d . . .
O6 O 0.6186(2) 0.63246(17) 0.81068(19) 0.0260(11) Uani 1 1 d . . .
O7 O 0.6938(2) 0.45221(15) 0.82977(18) 0.0201(10) Uani 1 1 d . . .
O8 O 0.8409(2) 0.48772(15) 0.81129(17) 0.0198(10) Uani 1 1 d . . .
O9 O 0.6861(2) 0.67960(15) 0.91170(17) 0.0180(10) Uani 1 1 d . . .
O10 O 0.83739(19) 0.67144(9) 0.87922(17) 0.0165(9) Uani 1 1 d D . .
O11 O 0.9512(2) 0.55238(15) 0.97031(17) 0.0181(9) Uani 1 1 d . . .
O12 O 0.9103(2) 0.43154(16) 0.90441(18) 0.0203(10) Uani 1 1 d . . .
F1 F 0.85679(19) 0.51306(12) 1.04656(14) 0.0200(8) Uani 1 1 d . . .
O14 O 0.7927(2) 0.49785(15) 0.93087(17) 0.0172(9) Uani 1 1 d . . .
O15 O 0.7887(2) 0.59103(15) 0.96259(17) 0.0159(9) Uani 1 1 d . . .
O16 O 0.7195(2) 0.56462(15) 0.87592(17) 0.0148(9) Uani 1 1 d . . .
O17 O 0.7846(2) 0.59538(16) 0.78498(18) 0.0214(10) Uani 1 1 d . . .
O18 O 0.8910(2) 0.66536(15) 0.99418(17) 0.0180(10) Uani 1 1 d . . .
O19 O 0.9571(2) 0.59966(16) 1.09155(17) 0.0211(10) Uani 1 1 d . . .
N1 N 1.0056(3) 0.47611(19) 0.9962(2) 0.0189(12) Uani 1 1 d . . .
N2 N 1.0093(3) 0.68014(19) 1.0307(2) 0.0181(12) Uani 1 1 d . . .
N3 N 0.7650(3) 0.38010(19) 0.8133(2) 0.0212(13) Uani 1 1 d . . .
N4 N 0.7844(3) 0.4863(2) 0.7282(2) 0.0210(13) Uani 1 1 d . . .
N5 N 0.7361(3) 0.75742(19) 0.9396(2) 0.0175(12) Uani 1 1 d . . .
N6 N 0.7752(3) 0.71076(18) 0.8097(2) 0.0166(11) Uani 1 1 d . . .
N7 N 0.8953(3) 0.6318(2) 0.7540(2) 0.0219(13) Uani 1 1 d . . .
N8 N 1.0067(3) 0.48157(19) 0.8676(2) 0.0236(12) Uani 1 1 d . . .
C1 C 0.7806(4) 0.4694(3) 0.6764(3) 0.0264(16) Uani 1 1 d . . .
C2 C 1.0198(3) 0.3875(3) 0.8721(3) 0.0248(15) Uani 1 1 d . . .
H2 H 0.9983 0.3547 0.8799 0.030 Uiso 1 1 calc R . .
C3 C 0.7724(4) 0.7458(3) 0.7691(3) 0.0261(16) Uani 1 1 d . . .
C4 C 1.0144(3) 0.5296(2) 0.9864(3) 0.0200(15) Uani 1 1 d . . .
C5 C 0.8217(4) 0.6921(2) 1.1787(3) 0.0251(16) Uani 1 1 d . . .
C6 C 1.0853(4) 0.5534(3) 0.9926(3) 0.0295(17) Uani 1 1 d . . .
H6 H 1.0912 0.5897 0.9873 0.035 Uiso 1 1 calc R . .
C7 C 0.7779(4) 0.3840(2) 0.9842(3) 0.0211(15) Uani 1 1 d . . .
C8 C 0.5039(4) 0.5809(3) 0.6834(3) 0.0305(17) Uani 1 1 d . . .
C9 C 1.0109(3) 0.7805(2) 0.9848(3) 0.0229(15) Uani 1 1 d . . .
H9 H 1.0111 0.8142 0.9694 0.028 Uiso 1 1 calc R . .
C10 C 0.7326(4) 0.3496(2) 1.0229(3) 0.0226(15) Uani 1 1 d . . .
C11 C 0.7391(4) 0.6771(3) 1.1777(3) 0.0254(16) Uani 1 1 d . . .
C12 C 0.6583(4) 0.3651(3) 1.0371(3) 0.0302(17) Uani 1 1 d . . .
H12 H 0.6356 0.3934 1.0186 0.036 Uiso 1 1 calc R . .
C13 C 0.7647(4) 0.3060(3) 1.0493(3) 0.0255(16) Uani 1 1 d . . .
C14 C 0.8999(4) 0.7440(2) 0.8336(3) 0.0227(15) Uani 1 1 d . . .
H14 H 0.9438 0.7423 0.8553 0.027 Uiso 1 1 calc R . .
C15 C 0.8312(4) 0.4354(3) 0.6536(3) 0.0348(18) Uani 1 1 d . . .
H15 H 0.8253 0.4237 0.6175 0.042 Uiso 1 1 calc R . .
C16 C 0.5894(4) 0.5904(3) 0.7910(3) 0.0284(16) Uani 1 1 d . . .
C17 C 0.8951(4) 0.2713(3) 1.0775(3) 0.0332(18) Uani 1 1 d . . .
H17 H 0.8800 0.2737 1.1142 0.040 Uiso 1 1 calc R . .
C18 C 0.6826(3) 0.7314(3) 0.9089(3) 0.0200(15) Uani 1 1 d . . .
C19 C 1.1386(4) 0.4684(3) 1.0142(3) 0.0324(17) Uani 1 1 d . . .
H19A H 1.1802 0.4470 1.0229 0.039 Uiso 1 1 calc R . .
C20 C 0.9781(3) 0.4336(3) 0.8807(3) 0.0215(15) Uani 1 1 d . . .
C21 C 0.6067(3) 0.5833(2) 0.9758(3) 0.0251(16) Uani 1 1 d . . .
H21A H 0.5599 0.5755 0.9950 0.038 Uiso 1 1 calc R . .
H21B H 0.5951 0.5956 0.9392 0.038 Uiso 1 1 calc R . .
H21C H 0.6343 0.6103 0.9954 0.038 Uiso 1 1 calc R . .
C22 C 0.7007(4) 0.4097(2) 0.7998(3) 0.0236(15) Uani 1 1 d . . .
C23 C 0.8380(3) 0.7092(2) 0.8422(3) 0.0184(14) Uani 1 1 d . . .
C24 C 1.0675(3) 0.4478(2) 1.0084(3) 0.0225(15) Uani 1 1 d . . .
C25 C 0.6278(3) 0.7591(2) 0.8776(3) 0.0244(15) Uani 1 1 d . . .
H25 H 0.5915 0.7410 0.8568 0.029 Uiso 1 1 calc R . .
C26 C 0.7489(3) 0.6513(2) 1.0781(3) 0.0174(14) Uani 1 1 d . . .
C27 C 0.7921(4) 0.6170(3) 0.6893(3) 0.0260(16) Uani 1 1 d . . .
H27 H 0.7438 0.6032 0.6817 0.031 Uiso 1 1 calc R . .
C28 C 0.3853(4) 0.5738(3) 0.7402(4) 0.0391(19) Uani 1 1 d . . .
H28 H 0.3583 0.5682 0.7076 0.047 Uiso 1 1 calc R . .
C29 C 0.6557(3) 0.5336(2) 0.9722(3) 0.0205(14) Uani 1 1 d . . .
C30 C 0.6830(4) 0.8400(3) 0.9111(3) 0.0320(18) Uani 1 1 d . . .
H30 H 0.6838 0.8768 0.9132 0.038 Uiso 1 1 calc R . .
C31 C 0.6180(4) 0.6700(3) 1.2255(3) 0.0357(19) Uani 1 1 d . . .
H31 H 0.5896 0.6730 1.2578 0.043 Uiso 1 1 calc R . .
C32 C 0.8705(4) 0.6713(3) 1.2197(3) 0.0349(18) Uani 1 1 d . . .
H32 H 0.8512 0.6479 1.2459 0.042 Uiso 1 1 calc R . .
C33 C 0.9501(3) 0.6979(2) 1.0001(3) 0.0183(14) Uani 1 1 d . . .
C34 C 0.8230(3) 0.6151(2) 0.7427(3) 0.0200(15) Uani 1 1 d . . .
C35 C 1.0674(4) 0.7132(2) 1.0373(3) 0.0242(16) Uani 1 1 d . . .
C36 C 0.5029(4) 0.5891(3) 0.7874(3) 0.0277(16) Uani 1 1 d . . .
C37 C 0.9898(4) 0.2489(3) 1.0113(4) 0.042(2) Uani 1 1 d . . .
H37 H 1.0387 0.2364 1.0031 0.050 Uiso 1 1 calc R . .
C38 C 0.8997(4) 0.4362(3) 0.7394(3) 0.0303(17) Uani 1 1 d . . .
H38 H 0.9408 0.4256 0.7612 0.036 Uiso 1 1 calc R . .
C39 C 0.6672(5) 0.3468(3) 0.7305(3) 0.042(2) Uani 1 1 d . . .
H39 H 0.6341 0.3350 0.7030 0.050 Uiso 1 1 calc R . .
C40 C 1.0773(4) 0.4831(3) 0.8474(3) 0.0275(16) Uani 1 1 d . . .
C41 C 0.9659(4) 0.2524(3) 1.0648(3) 0.0362(19) Uani 1 1 d . . .
H41 H 0.9986 0.2417 1.0930 0.043 Uiso 1 1 calc R . .
C42 C 0.6512(4) 0.3927(3) 0.7585(3) 0.0335(18) Uani 1 1 d . . .
H42 H 0.6077 0.4123 0.7498 0.040 Uiso 1 1 calc R . .
C43 C 0.8440(4) 0.4705(2) 0.7604(3) 0.0221(15) Uani 1 1 d . . .
C44 C 0.9084(4) 0.6593(3) 0.6601(3) 0.0339(19) Uani 1 1 d . . .
H44 H 0.9389 0.6746 0.6330 0.041 Uiso 1 1 calc R . .
C45 C 0.8444(4) 0.2872(2) 1.0352(3) 0.0274(17) Uani 1 1 d . . .
C46 C 0.6106(4) 0.4892(2) 0.9417(3) 0.0247(16) Uani 1 1 d . . .
H46A H 0.6422 0.4582 0.9388 0.037 Uiso 1 1 calc R . .
H46B H 0.5968 0.5011 0.9054 0.037 Uiso 1 1 calc R . .
H46C H 0.5649 0.4808 0.9621 0.037 Uiso 1 1 calc R . .
C47 C 0.6759(3) 0.5144(2) 1.0312(3) 0.0219(15) Uani 1 1 d . . .
H47A H 0.7020 0.5421 1.0507 0.033 Uiso 1 1 calc R . .
H47B H 0.7086 0.4839 1.0289 0.033 Uiso 1 1 calc R . .
H47C H 0.6297 0.5052 1.0505 0.033 Uiso 1 1 calc R . .
C48 C 0.7338(4) 0.8100(2) 0.9391(3) 0.0229(15) Uani 1 1 d . . .
C49 C 0.7228(4) 0.2795(3) 1.0892(3) 0.0317(17) Uani 1 1 d . . .
H49 H 0.7435 0.2498 1.1062 0.038 Uiso 1 1 calc R . .
C50 C 0.3833(4) 0.5848(3) 0.8383(4) 0.047(2) Uani 1 1 d . . .
H50 H 0.3563 0.5865 0.8713 0.056 Uiso 1 1 calc R . .
C51 C 0.5922(4) 0.6224(3) 0.6203(3) 0.042(2) Uani 1 1 d . . .
H51 H 0.6268 0.6494 0.6125 0.050 Uiso 1 1 calc R . .
C52 C 0.7791(4) 0.3362(2) 0.7853(3) 0.0268(17) Uani 1 1 d . . .
C53 C 1.0724(4) 0.7638(2) 1.0153(3) 0.0246(16) Uani 1 1 d . . .
H53 H 1.1152 0.7852 1.0211 0.030 Uiso 1 1 calc R . .
C54 C 0.7033(3) 0.6617(2) 1.1291(3) 0.0166(14) Uani 1 1 d . . .
C55 C 0.8935(4) 0.7804(2) 0.7923(3) 0.0272(16) Uani 1 1 d . . .
H55 H 0.9327 0.8049 0.7871 0.033 Uiso 1 1 calc R . .
C56 C 0.7334(4) 0.3175(3) 0.7435(3) 0.0377(19) Uani 1 1 d . . .
H56 H 0.7457 0.2867 0.7245 0.045 Uiso 1 1 calc R . .
C57 C 0.6290(4) 0.8133(3) 0.8786(3) 0.0308(17) Uani 1 1 d . . .
H57 H 0.5939 0.8324 0.8576 0.037 Uiso 1 1 calc R . .
C58 C 0.6496(4) 0.2971(3) 1.1043(3) 0.0338(18) Uani 1 1 d . . .
H58 H 0.6229 0.2799 1.1323 0.041 Uiso 1 1 calc R . .
C59 C 0.8532(4) 0.7257(2) 1.1398(3) 0.0241(15) Uani 1 1 d . . .
H59 H 0.8221 0.7390 1.1119 0.029 Uiso 1 1 calc R . .
C60 C 0.6251(4) 0.6503(3) 1.1287(3) 0.0270(16) Uani 1 1 d . . .
H60 H 0.6015 0.6395 1.0962 0.032 Uiso 1 1 calc R . .
C61 C 1.1475(4) 0.5220(3) 1.0069(3) 0.0302(17) Uani 1 1 d . . .
H61 H 1.1956 0.5374 1.0117 0.036 Uiso 1 1 calc R . .
C62 C 0.9494(3) 0.7481(2) 0.9767(3) 0.0217(15) Uani 1 1 d . . .
H62 H 0.9077 0.7594 0.9558 0.026 Uiso 1 1 calc R . .
C63 C 0.8926(4) 0.4184(3) 0.6859(3) 0.040(2) Uani 1 1 d . . .
H63 H 0.9287 0.3952 0.6714 0.048 Uiso 1 1 calc R . .
C64 C 0.9298(4) 0.7400(3) 1.1413(3) 0.0302(17) Uani 1 1 d . . .
H64 H 0.9494 0.7635 1.1154 0.036 Uiso 1 1 calc R . .
C65 C 0.8358(4) 0.6402(3) 0.6482(3) 0.0310(17) Uani 1 1 d . . .
H65 H 0.8164 0.6429 0.6125 0.037 Uiso 1 1 calc R . .
C66 C 0.8295(4) 0.7817(2) 0.7576(3) 0.0322(18) Uani 1 1 d . . .
H66 H 0.8257 0.8055 0.7284 0.039 Uiso 1 1 calc R . .
C67 C 0.5559(4) 0.6203(3) 0.6709(3) 0.0339(18) Uani 1 1 d . . .
H67 H 0.5667 0.6461 0.6972 0.041 Uiso 1 1 calc R . .
C68 C 0.6178(4) 0.3391(3) 1.0782(3) 0.0325(18) Uani 1 1 d . . .
H68 H 0.5688 0.3504 1.0878 0.039 Uiso 1 1 calc R . .
C69 C 0.4887(4) 0.5423(3) 0.6440(3) 0.041(2) Uani 1 1 d . . .
H69 H 0.4533 0.5157 0.6514 0.050 Uiso 1 1 calc R . .
C70 C 0.8684(4) 0.2830(3) 0.9807(3) 0.0329(18) Uani 1 1 d . . .
H70 H 0.8356 0.2929 0.9522 0.039 Uiso 1 1 calc R . .
C71 C 0.9334(4) 0.6548(3) 0.7133(3) 0.0304(18) Uani 1 1 d . . .
C72 C 0.9401(4) 0.2643(3) 0.9688(4) 0.042(2) Uani 1 1 d . . .
H72 H 0.9559 0.2618 0.9322 0.051 Uiso 1 1 calc R . .
C73 C 0.5826(4) 0.6549(3) 1.1767(3) 0.0343(18) Uani 1 1 d . . .
H73 H 0.5302 0.6479 1.1762 0.041 Uiso 1 1 calc R . .
C74 C 0.5268(5) 0.5436(4) 0.5933(4) 0.054(2) Uani 1 1 d . . .
H74 H 0.5182 0.5170 0.5675 0.065 Uiso 1 1 calc R . .
C75 C 1.0941(4) 0.3913(3) 0.8517(3) 0.0336(18) Uani 1 1 d . . .
H75 H 1.1232 0.3608 0.8469 0.040 Uiso 1 1 calc R . .
C76 C 0.3462(4) 0.5751(3) 0.7895(4) 0.050(2) Uani 1 1 d . . .
H76 H 0.2935 0.5693 0.7897 0.060 Uiso 1 1 calc R . .
C77 C 0.4637(4) 0.5806(3) 0.7382(3) 0.0299(17) Uani 1 1 d . . .
C78 C 0.5768(5) 0.5839(4) 0.5812(4) 0.052(2) Uani 1 1 d . . .
H78 H 0.6004 0.5853 0.5467 0.062 Uiso 1 1 calc R . .
C79 C 0.9773(4) 0.7190(3) 1.1817(3) 0.0362(19) Uani 1 1 d . . .
H79 H 1.0293 0.7273 1.1823 0.043 Uiso 1 1 calc R . .
C80 C 0.4625(4) 0.5921(3) 0.8373(3) 0.0358(18) Uani 1 1 d . . .
H80 H 0.4887 0.5989 0.8700 0.043 Uiso 1 1 calc R . .
N1S N 0.8653(4) 0.4674(3) 1.1421(3) 0.0392(16) Uani 1 1 d D . .
C81 C 0.6948(4) 0.6804(3) 1.2258(3) 0.0316(17) Uani 1 1 d . . .
H81 H 0.7184 0.6900 1.2588 0.038 Uiso 1 1 calc R . .
C5S C 0.7818(5) 0.5301(3) 1.1921(4) 0.058(3) Uani 1 1 d . . .
H5S1 H 0.7727 0.5484 1.1580 0.087 Uiso 1 1 calc R . .
H5S2 H 0.7821 0.5550 1.2220 0.087 Uiso 1 1 calc R . .
H5S3 H 0.7420 0.5045 1.1980 0.087 Uiso 1 1 calc R . .
C82 C 1.1250(4) 0.4402(3) 0.8386(3) 0.0344(18) Uani 1 1 d . . .
H82 H 1.1745 0.4440 0.8248 0.041 Uiso 1 1 calc R . .
C3S C 0.8015(4) 0.4292(3) 1.1349(3) 0.0387(19) Uani 1 1 d . . .
H3S1 H 0.8079 0.4113 1.0998 0.046 Uiso 1 1 calc R . .
H3S2 H 0.7536 0.4487 1.1334 0.046 Uiso 1 1 calc R . .
C4S C 0.8581(5) 0.5025(3) 1.1893(4) 0.056(2) Uani 1 1 d . . .
H4S1 H 0.8985 0.5289 1.1876 0.067 Uiso 1 1 calc R . .
H4S2 H 0.8654 0.4821 1.2229 0.067 Uiso 1 1 calc R . .
C83 C 0.9463(4) 0.6855(3) 1.2212(3) 0.039(2) Uani 1 1 d . . .
H83 H 0.9776 0.6724 1.2491 0.047 Uiso 1 1 calc R . .
C1S C 0.9407(4) 0.4386(3) 1.1407(4) 0.043(2) Uani 1 1 d . . .
H1S1 H 0.9430 0.4146 1.1719 0.051 Uiso 1 1 calc R . .
H1S2 H 0.9430 0.4174 1.1074 0.051 Uiso 1 1 calc R . .
C2S C 1.0079(5) 0.4732(3) 1.1423(3) 0.050(2) Uani 1 1 d . . .
H2S1 H 1.0016 0.5014 1.1161 0.074 Uiso 1 1 calc R . .
H2S2 H 1.0530 0.4532 1.1332 0.074 Uiso 1 1 calc R . .
H2S3 H 1.0133 0.4878 1.1787 0.074 Uiso 1 1 calc R . .
C6S C 0.7959(4) 0.3879(3) 1.1801(3) 0.042(2) Uani 1 1 d . . .
H8S1 H 0.8399 0.3651 1.1785 0.063 Uiso 1 1 calc R . .
H8S2 H 0.7501 0.3674 1.1750 0.063 Uiso 1 1 calc R . .
H8S3 H 0.7942 0.4051 1.2154 0.063 Uiso 1 1 calc R . .
H1S H 0.856(4) 0.484(3) 1.1100(17) 0.051 Uiso 1 1 d D . .
C10S C 0.5577(10) 0.2490(5) 0.8490(7) 0.044(4) Uani 0.50 1 d PDU A 1
H10A H 0.6074 0.2400 0.8347 0.065 Uiso 0.50 1 calc PR A 1
H10B H 0.5198 0.2439 0.8207 0.065 Uiso 0.50 1 calc PR A 1
H10C H 0.5460 0.2268 0.8800 0.065 Uiso 0.50 1 calc PR A 1
N2S N 0.6571(13) 0.2704(10) 0.8869(10) 0.126(7) Uani 0.50 1 d PDU B 2
N3S N 0.5640(11) 0.3430(7) 0.8928(8) 0.093(6) Uani 0.50 1 d PDU A 1
C7S C 0.5979(13) 0.2774(11) 0.8691(11) 0.089(6) Uani 0.50 1 d PDU B 2
C9S C 0.5575(18) 0.3071(7) 0.8673(11) 0.097(8) Uani 0.50 1 d PDU A 1
C8S C 0.5201(14) 0.2930(14) 0.8430(14) 0.130(9) Uani 0.50 1 d PDU B 2
H8S4 H 0.5286 0.3076 0.8069 0.195 Uiso 0.50 1 calc PR B 2
H8S5 H 0.4952 0.3188 0.8659 0.195 Uiso 0.50 1 calc PR B 2
H8S6 H 0.4881 0.2622 0.8400 0.195 Uiso 0.50 1 calc PR B 2
O1S O 1.3171(11) 0.4368(9) 0.8153(10) 0.080(6) Uani 0.33 1 d PU C 3
O3S O 1.4526(13) 0.4485(8) 0.8063(11) 0.094(7) Uani 0.33 1 d PU D 5
O2S O 1.3765(17) 0.4473(12) 0.8471(15) 0.140(11) Uani 0.33 1 d PU E 4

loop_
_atom_site_aniso_label
_atom_site_aniso_U_11
_atom_site_aniso_U_22
_atom_site_aniso_U_33
_atom_site_aniso_U_23
_atom_site_aniso_U_13
_atom_site_aniso_U_12
Co3 0.0189(4) 0.0152(4) 0.0144(5) 0.0006(3) -0.0010(4) 0.0004(3)
Co1 0.0228(4) 0.0157(4) 0.0154(5) -0.0005(4) -0.0001(4) -0.0001(4)
Co2 0.0212(4) 0.0150(4) 0.0152(5) 0.0005(4) -0.0014(4) 0.0005(3)
Co5 0.0207(4) 0.0151(4) 0.0151(5) 0.0000(4) -0.0013(4) 0.0002(3)
Co4 0.0199(4) 0.0140(4) 0.0143(5) 0.0002(4) 0.0000(4) 0.0012(3)
Co6 0.0227(4) 0.0156(4) 0.0146(5) -0.0002(4) -0.0011(4) -0.0009(3)
Cl1 0.0226(8) 0.0403(10) 0.0356(11) 0.0039(9) -0.0085(8) -0.0021(7)
Cl2 0.0357(9) 0.0234(9) 0.0464(12) -0.0123(8) -0.0015(9) -0.0031(7)
Cl3 0.0444(10) 0.0227(9) 0.0286(10) 0.0030(8) -0.0053(9) 0.0093(7)
Cl4 0.0587(12) 0.0402(11) 0.0369(12) -0.0106(9) 0.0166(10) -0.0228(10)
Cl5 0.0421(10) 0.0267(9) 0.0425(12) -0.0083(8) -0.0065(9) 0.0085(8)
Cl6 0.0488(11) 0.0399(11) 0.0242(11) -0.0055(8) -0.0116(9) 0.0076(9)
Cl7 0.0373(9) 0.0338(10) 0.0239(10) 0.0077(8) -0.0057(8) 0.0077(8)
Cl8 0.0355(10) 0.0484(12) 0.0532(14) -0.0235(10) 0.0191(10) -0.0135(9)
Cl1S 0.0184(7) 0.0119(7) 0.0113(8) 0.0007(6) -0.0006(6) 0.0009(6)
P1 0.0175(8) 0.0145(8) 0.0127(9) 0.0002(7) -0.0010(7) -0.0001(6)
O1 0.031(3) 0.021(2) 0.019(3) 0.006(2) -0.002(2) -0.0032(19)
O2 0.023(2) 0.015(2) 0.018(3) 0.0066(19) -0.004(2) -0.0034(18)
O3 0.026(2) 0.023(2) 0.010(2) 0.0000(19) 0.0005(19) 0.006(2)
O4 0.021(2) 0.020(2) 0.020(3) 0.004(2) 0.002(2) 0.0065(18)
O5 0.025(2) 0.017(2) 0.030(3) -0.006(2) -0.010(2) 0.0061(19)
O6 0.027(2) 0.025(3) 0.025(3) 0.002(2) -0.007(2) -0.002(2)
O7 0.026(2) 0.014(2) 0.020(3) -0.0029(19) 0.000(2) -0.0005(18)
O8 0.027(2) 0.016(2) 0.016(3) -0.0024(19) 0.000(2) -0.0017(18)
O9 0.020(2) 0.016(2) 0.018(3) -0.0015(19) -0.0015(19) 0.0027(18)
O10 0.020(2) 0.016(2) 0.013(2) 0.0016(19) 0.0024(19) 0.0002(17)
O11 0.020(2) 0.017(2) 0.016(2) -0.0001(19) -0.001(2) 0.0050(17)
O12 0.017(2) 0.028(3) 0.016(2) -0.006(2) -0.001(2) -0.0020(18)
F1 0.0266(19) 0.0179(19) 0.016(2) -0.0002(15) -0.0004(16) 0.0029(15)
O14 0.023(2) 0.016(2) 0.013(2) -0.0007(18) -0.002(2) 0.0001(18)
O15 0.016(2) 0.017(2) 0.015(2) 0.0001(18) -0.0027(19) 0.0028(17)
O16 0.016(2) 0.015(2) 0.013(2) 0.0021(18) -0.002(2) -0.0008(17)
O17 0.030(2) 0.016(2) 0.019(3) -0.0002(19) 0.009(2) -0.0036(19)
O18 0.020(2) 0.014(2) 0.020(3) 0.0024(18) -0.0043(19) -0.0001(18)
O19 0.023(2) 0.025(2) 0.015(2) 0.0026(19) -0.009(2) -0.0002(19)
N1 0.023(3) 0.021(3) 0.013(3) -0.004(2) -0.005(2) -0.003(2)
N2 0.015(3) 0.020(3) 0.019(3) -0.001(2) -0.002(2) -0.003(2)
N3 0.023(3) 0.018(3) 0.023(3) -0.005(2) 0.000(3) -0.002(2)
N4 0.031(3) 0.018(3) 0.015(3) -0.001(2) -0.003(3) 0.005(2)
N5 0.019(3) 0.019(3) 0.015(3) 0.002(2) 0.000(2) 0.001(2)
N6 0.020(3) 0.015(3) 0.014(3) 0.000(2) 0.002(2) 0.003(2)
N7 0.024(3) 0.020(3) 0.022(3) -0.008(2) 0.006(3) 0.001(2)
N8 0.027(3) 0.024(3) 0.020(3) -0.004(2) 0.004(3) 0.000(2)
C1 0.035(4) 0.031(4) 0.013(4) 0.000(3) -0.004(3) 0.005(3)
C2 0.033(4) 0.024(4) 0.018(4) -0.002(3) -0.003(3) 0.008(3)
C3 0.037(4) 0.024(4) 0.017(4) 0.005(3) -0.009(3) 0.005(3)
C4 0.026(3) 0.026(4) 0.008(4) -0.001(3) 0.005(3) 0.006(3)
C5 0.039(4) 0.015(4) 0.021(4) -0.009(3) 0.008(3) 0.000(3)
C6 0.023(4) 0.032(4) 0.033(5) -0.004(3) 0.004(3) -0.004(3)
C7 0.028(4) 0.018(4) 0.017(4) -0.001(3) 0.003(3) 0.003(3)
C8 0.027(4) 0.035(4) 0.030(5) -0.001(3) -0.014(3) 0.011(3)
C9 0.027(4) 0.017(3) 0.025(4) 0.000(3) -0.001(3) 0.001(3)
C10 0.033(4) 0.013(3) 0.021(4) 0.005(3) -0.006(3) -0.005(3)
C11 0.028(4) 0.025(4) 0.023(4) 0.001(3) 0.006(3) 0.007(3)
C12 0.037(4) 0.021(4) 0.032(5) -0.002(3) 0.002(4) 0.000(3)
C13 0.030(4) 0.028(4) 0.018(4) -0.004(3) -0.007(3) -0.004(3)
C14 0.028(3) 0.020(3) 0.020(4) -0.006(3) 0.004(3) -0.003(3)
C15 0.051(5) 0.043(5) 0.010(4) -0.003(3) -0.001(4) 0.017(4)
C16 0.035(4) 0.032(4) 0.018(4) -0.002(3) -0.005(3) 0.001(3)
C17 0.045(5) 0.026(4) 0.028(5) 0.005(3) -0.002(4) -0.007(3)
C18 0.022(3) 0.029(4) 0.009(4) 0.001(3) 0.007(3) 0.005(3)
C19 0.031(4) 0.037(4) 0.029(5) 0.003(4) -0.001(3) 0.011(3)
C20 0.017(3) 0.033(4) 0.014(4) -0.002(3) -0.005(3) 0.003(3)
C21 0.022(3) 0.021(4) 0.032(4) -0.004(3) 0.000(3) 0.000(3)
C22 0.029(4) 0.016(4) 0.025(4) 0.006(3) 0.000(3) -0.005(3)
C23 0.025(3) 0.013(3) 0.017(4) -0.003(3) 0.005(3) 0.007(3)
C24 0.024(4) 0.020(3) 0.023(4) -0.001(3) -0.005(3) 0.008(3)
C25 0.024(3) 0.030(4) 0.020(4) 0.000(3) 0.001(3) 0.005(3)
C26 0.012(3) 0.022(4) 0.018(4) -0.003(3) -0.003(3) -0.002(3)
C27 0.035(4) 0.024(4) 0.019(4) 0.001(3) -0.003(3) 0.003(3)
C28 0.035(4) 0.044(5) 0.038(5) 0.002(4) -0.016(4) -0.003(4)
C29 0.026(3) 0.016(3) 0.019(4) 0.000(3) -0.002(3) -0.001(3)
C30 0.047(4) 0.016(4) 0.034(5) 0.002(3) 0.011(4) 0.008(3)
C31 0.050(5) 0.031(4) 0.026(5) 0.000(3) 0.022(4) -0.001(4)
C32 0.056(5) 0.027(4) 0.022(4) -0.003(3) 0.000(4) -0.003(4)
C33 0.016(3) 0.023(4) 0.015(4) -0.008(3) 0.002(3) -0.003(3)
C34 0.026(4) 0.010(3) 0.024(4) -0.003(3) 0.003(3) 0.004(3)
C35 0.033(4) 0.024(4) 0.016(4) -0.004(3) 0.000(3) 0.006(3)
C36 0.026(4) 0.031(4) 0.026(4) 0.006(3) -0.004(3) -0.001(3)
C37 0.037(4) 0.031(4) 0.058(6) 0.007(4) 0.008(4) 0.010(3)
C38 0.037(4) 0.033(4) 0.021(4) -0.004(3) 0.004(3) 0.003(3)
C39 0.059(5) 0.038(5) 0.029(5) -0.012(4) -0.013(4) -0.005(4)
C40 0.029(4) 0.031(4) 0.022(4) -0.006(3) 0.001(3) -0.003(3)
C41 0.035(4) 0.031(4) 0.043(5) 0.001(4) -0.007(4) 0.012(3)
C42 0.033(4) 0.029(4) 0.038(5) -0.005(3) -0.009(4) 0.004(3)
C43 0.028(4) 0.016(3) 0.022(4) 0.003(3) 0.003(3) -0.003(3)
C44 0.051(5) 0.019(4) 0.031(5) -0.001(3) 0.020(4) -0.008(3)
C45 0.032(4) 0.018(4) 0.033(5) 0.005(3) -0.006(3) -0.007(3)
C46 0.026(3) 0.025(4) 0.023(4) -0.001(3) 0.009(3) -0.002(3)
C47 0.023(3) 0.022(4) 0.020(4) 0.006(3) 0.007(3) -0.004(3)
C48 0.032(4) 0.016(4) 0.020(4) 0.000(3) 0.005(3) -0.001(3)
C49 0.031(4) 0.036(4) 0.029(4) 0.014(3) -0.008(3) -0.004(3)
C50 0.033(4) 0.071(6) 0.037(5) 0.007(4) 0.000(4) 0.003(4)
C51 0.034(4) 0.054(5) 0.038(5) 0.007(4) -0.005(4) 0.006(4)
C52 0.029(4) 0.020(4) 0.032(5) -0.007(3) 0.000(3) 0.002(3)
C53 0.025(4) 0.028(4) 0.021(4) -0.008(3) 0.007(3) -0.009(3)
C54 0.022(3) 0.012(3) 0.016(4) 0.001(3) 0.000(3) 0.009(3)
C55 0.029(4) 0.023(4) 0.030(4) -0.001(3) 0.005(3) -0.014(3)
C56 0.048(5) 0.034(4) 0.031(5) -0.011(4) -0.010(4) 0.005(4)
C57 0.034(4) 0.024(4) 0.035(5) 0.016(3) 0.000(4) 0.014(3)
C58 0.034(4) 0.045(5) 0.022(4) 0.012(4) -0.005(3) -0.007(4)
C59 0.040(4) 0.019(4) 0.014(4) -0.007(3) 0.003(3) 0.001(3)
C60 0.037(4) 0.026(4) 0.018(4) 0.001(3) 0.001(3) 0.005(3)
C61 0.028(4) 0.033(4) 0.029(4) -0.005(3) 0.002(3) 0.000(3)
C62 0.018(3) 0.023(4) 0.024(4) 0.002(3) -0.003(3) -0.002(3)
C63 0.042(4) 0.038(5) 0.041(5) -0.006(4) 0.010(4) 0.007(4)
C64 0.041(4) 0.024(4) 0.025(4) -0.009(3) 0.005(4) -0.006(3)
C65 0.049(5) 0.027(4) 0.016(4) 0.006(3) 0.002(4) 0.009(3)
C66 0.050(5) 0.015(4) 0.032(5) 0.011(3) 0.003(4) -0.005(3)
C67 0.037(4) 0.040(5) 0.025(5) 0.006(3) -0.008(4) 0.005(4)
C68 0.029(4) 0.034(4) 0.035(5) 0.000(4) 0.013(4) -0.008(3)
C69 0.036(4) 0.047(5) 0.041(6) -0.005(4) -0.011(4) -0.004(4)
C70 0.039(4) 0.023(4) 0.037(5) 0.006(3) 0.003(4) 0.008(3)
C71 0.035(4) 0.022(4) 0.034(5) -0.005(3) 0.012(4) 0.001(3)
C72 0.051(5) 0.027(4) 0.049(6) 0.004(4) 0.019(5) 0.012(4)
C73 0.027(4) 0.038(4) 0.038(5) 0.004(4) 0.010(4) 0.001(3)
C74 0.053(5) 0.073(6) 0.037(6) -0.016(5) -0.013(5) 0.011(5)
C75 0.040(4) 0.039(4) 0.022(4) -0.004(3) 0.008(3) 0.019(4)
C76 0.031(4) 0.063(6) 0.056(6) 0.004(5) -0.013(5) -0.008(4)
C77 0.034(4) 0.027(4) 0.029(4) 0.000(3) -0.002(4) 0.002(3)
C78 0.042(5) 0.083(7) 0.030(5) 0.009(5) 0.002(4) 0.017(5)
C79 0.038(4) 0.032(4) 0.039(5) -0.016(4) -0.001(4) -0.006(3)
C80 0.027(4) 0.055(5) 0.026(4) 0.006(4) -0.005(4) 0.006(3)
N1S 0.050(4) 0.049(4) 0.020(4) 0.010(3) -0.005(3) -0.011(3)
C81 0.050(5) 0.031(4) 0.014(4) 0.001(3) 0.008(4) -0.004(3)
C5S 0.099(7) 0.038(5) 0.037(6) -0.007(4) 0.027(5) -0.011(5)
C82 0.027(4) 0.048(5) 0.028(4) -0.005(4) 0.003(3) -0.001(3)
C3S 0.053(5) 0.033(4) 0.030(5) -0.003(4) 0.005(4) -0.004(4)
C4S 0.099(7) 0.033(5) 0.036(5) 0.000(4) -0.007(5) -0.007(5)
C83 0.036(4) 0.039(5) 0.042(5) -0.012(4) -0.020(4) 0.007(4)
C1S 0.046(5) 0.039(5) 0.042(5) 0.005(4) -0.006(4) 0.006(4)
C2S 0.072(6) 0.036(5) 0.041(6) 0.016(4) -0.003(5) -0.003(4)
C6S 0.051(5) 0.040(5) 0.036(5) 0.015(4) 0.016(4) 0.001(4)
C10S 0.051(7) 0.050(7) 0.029(7) -0.019(6) 0.010(6) -0.029(7)
N2S 0.123(9) 0.128(11) 0.128(11) -0.013(9) 0.014(8) -0.025(8)
N3S 0.112(10) 0.083(9) 0.084(10) 0.013(8) 0.012(8) -0.029(8)
C7S 0.096(9) 0.083(10) 0.088(10) 0.007(9) 0.032(8) -0.009(9)
C9S 0.107(11) 0.106(12) 0.080(11) 0.015(9) 0.011(9) -0.023(9)
C8S 0.134(10) 0.137(13) 0.118(12) 0.031(9) 0.007(9) -0.021(9)
O1S 0.065(9) 0.092(10) 0.082(10) -0.006(8) 0.002(8) 0.008(8)
O3S 0.100(10) 0.076(9) 0.105(11) -0.005(8) 0.006(9) -0.008(8)
O2S 0.127(13) 0.139(13) 0.155(14) -0.002(10) 0.006(10) 0.008(9)

loop_
_atom_type_symbol
_atom_type_description
_atom_type_scat_dispersion_real
_atom_type_scat_dispersion_imag
_atom_type_scat_source
C C 0.0033 0.0016 'International Tables Vol C Tables 4.2.6.8 and 6.1.1.4'
H H 0.0000 0.0000 'International Tables Vol C Tables 4.2.6.8 and 6.1.1.4'
N N 0.0061 0.0033 'International Tables Vol C Tables 4.2.6.8 and 6.1.1.4'
O O 0.0106 0.0060 'International Tables Vol C Tables 4.2.6.8 and 6.1.1.4'
P P 0.1023 0.0942 'International Tables Vol C Tables 4.2.6.8 and 6.1.1.4'
Cl Cl 0.1484 0.1585 'International Tables Vol C Tables 4.2.6.8 and 6.1.1.4'
Co Co 0.3494 0.9721 'International Tables Vol C Tables 4.2.6.8 and 6.1.1.4'
F F 0.0171 0.0103 'International Tables Vol C Tables 4.2.6.8 and 6.1.1.4'

loop_
_geom_angle_atom_site_label_1
_geom_angle_atom_site_label_2
_geom_angle_atom_site_label_3
_geom_angle
O18 Co3 O4 91.47(16)
O18 Co3 O9 171.67(17)
O4 Co3 O9 96.26(17)
O18 Co3 O10 90.08(15)
O4 Co3 O10 178.36(16)
O9 Co3 O10 82.17(15)
O18 Co3 O15 81.02(15)
O4 Co3 O15 90.05(16)
O9 Co3 O15 95.81(15)
O10 Co3 O15 89.66(13)
O18 Co3 N5 121.97(17)
O4 Co3 N5 88.64(17)
O9 Co3 N5 61.55(17)
O10 Co3 N5 90.99(14)
O15 Co3 N5 157.00(16)
O5 Co1 O17 97.40(17)
O5 Co1 O7 95.80(17)
O17 Co1 O7 163.28(17)
O5 Co1 O16 91.49(16)
O17 Co1 O16 76.36(16)
O7 Co1 O16 93.10(16)
O5 Co1 N4 109.71(19)
O17 Co1 N4 93.94(18)
O7 Co1 N4 91.21(18)
O16 Co1 N4 157.82(17)
O5 Co1 O8 170.09(17)
O17 Co1 O8 88.60(16)
O7 Co1 O8 79.85(15)
O16 Co1 O8 97.61(15)
N4 Co1 O8 61.80(17)
O6 Co2 O17 99.57(17)
O6 Co2 O9 93.02(17)
O17 Co2 O9 165.20(17)
O6 Co2 O16 90.67(16)
O17 Co2 O16 77.15(16)
O9 Co2 O16 95.06(16)
O6 Co2 N6 109.83(18)
O17 Co2 N6 90.98(17)
O9 Co2 N6 92.06(17)
O16 Co2 N6 157.91(16)
O6 Co2 O10 165.94(13)
O17 Co2 O10 91.15(14)
O9 Co2 O10 77.80(13)
O16 Co2 O10 100.63(13)
N6 Co2 O10 60.55(16)
O2 Co5 F1 88.99(15)
O2 Co5 O12 88.09(17)
F1 Co5 O12 175.47(15)
O2 Co5 O14 93.26(16)
F1 Co5 O14 94.86(15)
O12 Co5 O14 81.86(16)
O2 Co5 N1 113.32(18)
F1 Co5 N1 92.96(17)
O12 Co5 N1 91.37(17)
O14 Co5 N1 152.41(18)
O2 Co5 O11 163.03(16)
F1 Co5 O11 75.78(14)
O12 Co5 O11 107.55(15)
O14 Co5 O11 95.42(15)
N1 Co5 O11 61.07(16)
O3 Co4 F1 91.19(15)
O3 Co4 O18 91.29(16)
F1 Co4 O18 174.51(16)
O3 Co4 O11 171.57(16)
F1 Co4 O11 80.47(14)
O18 Co4 O11 97.13(16)
O3 Co4 O15 90.77(16)
F1 Co4 O15 94.58(14)
O18 Co4 O15 80.49(15)
O11 Co4 O15 91.08(16)
O3 Co4 O19 82.41(16)
F1 Co4 O19 90.66(15)
O18 Co4 O19 94.52(16)
O11 Co4 O19 96.40(16)
O15 Co4 O19 171.49(15)
O12 Co6 O1 94.08(17)
O12 Co6 O14 82.27(15)
O1 Co6 O14 87.24(16)
O12 Co6 O8 89.05(17)
O1 Co6 O8 176.54(17)
O14 Co6 O8 91.72(16)
O12 Co6 N3 119.17(18)
O1 Co6 N3 89.10(19)
O14 Co6 N3 158.46(17)
O8 Co6 N3 90.67(18)
O12 Co6 O7 168.27(17)
O1 Co6 O7 97.58(17)
O14 Co6 O7 96.99(15)
O8 Co6 O7 79.26(16)
N3 Co6 O7 62.48(17)
O15 P1 O16 111.0(2)
O15 P1 O14 108.4(2)
O16 P1 O14 109.7(2)
O15 P1 C29 110.4(3)
O16 P1 C29 107.6(3)
O14 P1 C29 109.7(3)
C7 O1 Co6 126.2(4)
C7 O2 Co5 127.6(4)
C26 O3 Co4 129.8(4)
C26 O4 Co3 129.0(4)
C16 O5 Co1 127.4(4)
C16 O6 Co2 126.6(4)
C22 O7 Co1 119.4(4)
C22 O7 Co6 92.1(4)
Co1 O7 Co6 95.74(15)
C43 O8 Co6 118.7(4)
C43 O8 Co1 92.0(4)
Co6 O8 Co1 94.81(16)
C18 O9 Co3 97.2(4)
C18 O9 Co2 116.3(4)
Co3 O9 Co2 98.49(16)
C23 O10 Co3 126.5(3)
C23 O10 Co2 88.7(3)
Co3 O10 Co2 90.94(14)
C4 O11 Co4 123.3(4)
C4 O11 Co5 90.3(3)
Co4 O11 Co5 93.17(15)
C20 O12 Co6 132.7(4)
C20 O12 Co5 121.0(4)
Co6 O12 Co5 95.70(16)
Co5 F1 Co4 101.47(15)
P1 O14 Co5 131.9(2)
P1 O14 Co6 133.4(2)
Co5 O14 Co6 94.14(16)
P1 O15 Co3 133.3(2)
P1 O15 Co4 133.3(2)
Co3 O15 Co4 93.40(15)
P1 O16 Co2 127.9(2)
P1 O16 Co1 131.6(2)
Co2 O16 Co1 93.80(16)
C34 O17 Co1 132.9(4)
C34 O17 Co2 124.0(4)
Co1 O17 Co2 98.40(17)
C33 O18 Co3 132.2(4)
C33 O18 Co4 129.5(4)
Co3 O18 Co4 98.27(16)
C24 N1 C4 118.4(5)
C24 N1 Co5 145.6(4)
C4 N1 Co5 95.7(4)
C35 N2 C33 116.3(5)
C52 N3 C22 118.7(6)
C52 N3 Co6 148.7(5)
C22 N3 Co6 92.5(4)
C1 N4 C43 119.1(6)
C1 N4 Co1 148.6(5)
C43 N4 Co1 91.8(4)
C48 N5 C18 117.2(5)
C48 N5 Co3 156.5(4)
C18 N5 Co3 86.0(4)
C3 N6 C23 118.9(5)
C3 N6 Co2 144.1(4)
C23 N6 Co2 95.9(4)
C71 N7 C34 116.9(6)
C40 N8 C20 117.2(5)
N4 C1 C15 123.9(6)
N4 C1 Cl6 115.0(5)
C15 C1 Cl6 121.0(5)
C20 C2 C75 119.0(6)
C20 C2 H2 120.5
C75 C2 H2 120.5
N6 C3 C66 124.4(6)
N6 C3 Cl7 115.4(5)
C66 C3 Cl7 120.2(5)
O11 C4 N1 113.0(5)
O11 C4 C6 126.6(6)
N1 C4 C6 120.4(6)
C59 C5 C32 118.1(6)
C59 C5 C11 121.9(6)
C32 C5 C11 120.0(6)
C4 C6 C61 118.5(6)
C4 C6 H6 120.7
C61 C6 H6 120.7
O2 C7 O1 126.6(6)
O2 C7 C10 115.6(6)
O1 C7 C10 117.7(6)
C67 C8 C69 118.9(7)
C67 C8 C77 120.2(6)
C69 C8 C77 120.9(7)
C62 C9 C53 120.7(6)
C62 C9 H9 119.7
C53 C9 H9 119.7
C13 C10 C12 118.9(6)
C13 C10 C7 122.2(6)
C12 C10 C7 118.6(6)
C54 C11 C81 118.3(6)
C54 C11 C5 121.3(6)
C81 C11 C5 120.3(6)
C68 C12 C10 121.0(6)
C68 C12 H12 119.5
C10 C12 H12 119.5
C49 C13 C10 119.3(6)
C49 C13 C45 119.5(6)
C10 C13 C45 121.1(6)
C55 C14 C23 117.9(6)
C55 C14 H14 121.1
C23 C14 H14 121.1
C1 C15 C63 118.0(7)
C1 C15 H15 121.0
C63 C15 H15 121.0
O5 C16 O6 127.6(6)
O5 C16 C36 116.4(6)
O6 C16 C36 116.1(6)
C41 C17 C45 120.3(7)
C41 C17 H17 119.8
C45 C17 H17 119.8
O9 C18 N5 114.9(5)
O9 C18 C25 123.7(6)
N5 C18 C25 121.3(6)
C24 C19 C61 118.1(6)
C24 C19 H19A 121.0
C61 C19 H19A 121.0
O12 C20 N8 118.0(5)
O12 C20 C2 120.3(6)
N8 C20 C2 121.6(6)
C29 C21 H21A 109.5
C29 C21 H21B 109.5
H21A C21 H21B 109.5
C29 C21 H21C 109.5
H21A C21 H21C 109.5
H21B C21 H21C 109.5
O7 C22 N3 112.9(6)
O7 C22 C42 126.8(6)
N3 C22 C42 120.3(6)
O10 C23 N6 114.5(5)
O10 C23 C14 124.3(6)
N6 C23 C14 121.1(6)
N1 C24 C19 124.1(6)
N1 C24 Cl3 114.0(5)
C19 C24 Cl3 121.9(5)
C57 C25 C18 118.5(6)
C57 C25 H25 120.7
C18 C25 H25 120.7
O3 C26 O4 124.9(6)
O3 C26 C54 116.2(5)
O4 C26 C54 118.9(5)
C65 C27 C34 117.8(6)
C65 C27 H27 121.1
C34 C27 H27 121.1
C76 C28 C77 121.3(7)
C76 C28 H28 119.3
C77 C28 H28 119.3
C21 C29 C47 109.5(5)
C21 C29 C46 109.8(5)
C47 C29 C46 109.1(5)
C21 C29 P1 109.6(4)
C47 C29 P1 109.9(4)
C46 C29 P1 108.8(4)
C48 C30 C57 116.9(6)
C48 C30 H30 121.6
C57 C30 H30 121.6
C81 C31 C73 119.7(7)
C81 C31 H31 120.2
C73 C31 H31 120.2
C83 C32 C5 120.1(7)
C83 C32 H32 119.9
C5 C32 H32 119.9
O18 C33 N2 116.7(5)
O18 C33 C62 120.9(5)
N2 C33 C62 122.3(5)
O17 C34 N7 115.6(6)
O17 C34 C27 122.2(6)
N7 C34 C27 122.2(6)
N2 C35 C53 125.8(6)
N2 C35 Cl1 115.2(5)
C53 C35 Cl1 119.0(5)
C77 C36 C80 120.0(6)
C77 C36 C16 122.9(6)
C80 C36 C16 116.8(6)
C41 C37 C72 119.4(7)
C41 C37 H37 120.3
C72 C37 H37 120.3
C63 C38 C43 118.8(7)
C63 C38 H38 120.6
C43 C38 H38 120.6
C42 C39 C56 120.0(7)
C42 C39 H39 120.0
C56 C39 H39 120.0
N8 C40 C82 126.3(6)
N8 C40 Cl4 113.9(5)
C82 C40 Cl4 119.8(5)
C17 C41 C37 121.0(7)
C17 C41 H41 119.5
C37 C41 H41 119.5
C39 C42 C22 119.5(7)
C39 C42 H42 120.3
C22 C42 H42 120.3
O8 C43 N4 114.3(6)
O8 C43 C38 125.2(6)
N4 C43 C38 120.4(6)
C71 C44 C65 117.4(7)
C71 C44 H44 121.3
C65 C44 H44 121.3
C70 C45 C17 118.7(6)
C70 C45 C13 121.1(6)
C17 C45 C13 120.2(6)
C29 C46 H46A 109.5
C29 C46 H46B 109.5
H46A C46 H46B 109.5
C29 C46 H46C 109.5
H46A C46 H46C 109.5
H46B C46 H46C 109.5
C29 C47 H47A 109.5
C29 C47 H47B 109.5
H47A C47 H47B 109.5
C29 C47 H47C 109.5
H47A C47 H47C 109.5
H47B C47 H47C 109.5
N5 C48 C30 125.9(6)
N5 C48 Cl2 115.5(5)
C30 C48 Cl2 118.6(5)
C13 C49 C58 120.8(6)
C13 C49 H49 119.6
C58 C49 H49 119.6
C76 C50 C80 118.6(8)
C76 C50 H50 120.7
C80 C50 H50 120.7
C67 C51 C78 119.5(8)
C67 C51 H51 120.3
C78 C51 H51 120.3
N3 C52 C56 124.1(6)
N3 C52 Cl5 115.3(5)
C56 C52 Cl5 120.6(5)
C9 C53 C35 116.1(6)
C9 C53 H53 121.9
C35 C53 H53 121.9
C11 C54 C60 120.2(6)
C11 C54 C26 120.8(5)
C60 C54 C26 118.6(6)
C14 C55 C66 121.5(6)
C14 C55 H55 119.2
C66 C55 H55 119.2
C52 C56 C39 117.4(7)
C52 C56 H56 121.3
C39 C56 H56 121.3
C25 C57 C30 120.2(6)
C25 C57 H57 119.9
C30 C57 H57 119.9
C68 C58 C49 120.0(7)
C68 C58 H58 120.0
C49 C58 H58 120.0
C5 C59 C64 121.7(7)
C5 C59 H59 119.2
C64 C59 H59 119.2
C73 C60 C54 120.1(7)
C73 C60 H60 120.0
C54 C60 H60 120.0
C19 C61 C6 120.4(6)
C19 C61 H61 119.8
C6 C61 H61 119.8
C9 C62 C33 118.8(6)
C9 C62 H62 120.6
C33 C62 H62 120.6
C38 C63 C15 119.8(7)
C38 C63 H63 120.1
C15 C63 H63 120.1
C59 C64 C79 119.7(7)
C59 C64 H64 120.2
C79 C64 H64 120.2
C27 C65 C44 120.0(7)
C27 C65 H65 120.0
C44 C65 H65 120.0
C3 C66 C55 116.2(6)
C3 C66 H66 121.9
C55 C66 H66 121.9
C8 C67 C51 121.5(7)
C8 C67 H67 119.3
C51 C67 H67 119.3
C58 C68 C12 119.9(7)
C58 C68 H68 120.0
C12 C68 H68 120.0
C8 C69 C74 119.7(8)
C8 C69 H69 120.2
C74 C69 H69 120.2
C72 C70 C45 120.2(8)
C72 C70 H70 119.9
C45 C70 H70 119.9
N7 C71 C44 125.4(7)
N7 C71 Cl8 114.9(6)
C44 C71 Cl8 119.7(6)
C70 C72 C37 120.4(8)
C70 C72 H72 119.8
C37 C72 H72 119.8
C60 C73 C31 120.0(6)
C60 C73 H73 120.0
C31 C73 H73 120.0
C78 C74 C69 120.5(8)
C78 C74 H74 119.8
C69 C74 H74 119.8
C82 C75 C2 120.3(6)
C82 C75 H75 119.8
C2 C75 H75 119.8
C50 C76 C28 121.2(7)
C50 C76 H76 119.4
C28 C76 H76 119.4
C28 C77 C36 118.4(7)
C28 C77 C8 119.6(7)
C36 C77 C8 121.9(6)
C74 C78 C51 119.9(8)
C74 C78 H78 120.0
C51 C78 H78 120.0
C64 C79 C83 119.2(7)
C64 C79 H79 120.4
C83 C79 H79 120.4
C50 C80 C36 120.4(7)
C50 C80 H80 119.8
C36 C80 H80 119.8
C4S N1S C3S 115.2(7)
C4S N1S C1S 112.8(7)
C3S N1S C1S 109.8(6)
C4S N1S H1S 113(5)
C3S N1S H1S 94(5)
C1S N1S H1S 111(5)
C31 C81 C11 121.6(7)
C31 C81 H81 119.2
C11 C81 H81 119.2
C4S C5S H5S1 109.5
C4S C5S H5S2 109.5
H5S1 C5S H5S2 109.5
C4S C5S H5S3 109.5
H5S1 C5S H5S3 109.5
H5S2 C5S H5S3 109.5
C40 C82 C75 115.5(6)
C40 C82 H82 122.2
C75 C82 H82 122.2
N1S C3S C6S 114.3(7)
N1S C3S H3S1 108.7
C6S C3S H3S1 108.7
N1S C3S H3S2 108.7
C6S C3S H3S2 108.7
H3S1 C3S H3S2 107.6
N1S C4S C5S 113.2(7)
N1S C4S H4S1 108.9
C5S C4S H4S1 108.9
N1S C4S H4S2 108.9
C5S C4S H4S2 108.9
H4S1 C4S H4S2 107.7
C32 C83 C79 121.2(7)
C32 C83 H83 119.4
C79 C83 H83 119.4
C2S C1S N1S 114.2(6)
C2S C1S H1S1 108.7
N1S C1S H1S1 108.7
C2S C1S H1S2 108.7
N1S C1S H1S2 108.7
H1S1 C1S H1S2 107.6
C1S C2S H2S1 109.5
C1S C2S H2S2 109.5
H2S1 C2S H2S2 109.5
C1S C2S H2S3 109.5
H2S1 C2S H2S3 109.5
H2S2 C2S H2S3 109.5
C3S C6S H8S1 109.5
C3S C6S H8S2 109.5
H8S1 C6S H8S2 109.5
C3S C6S H8S3 109.5
H8S1 C6S H8S3 109.5
H8S2 C6S H8S3 109.5
N2S C7S C8S 174(3)
N3S C9S C10S 162(3)
C7S C8S H8S4 109.5
C7S C8S H8S5 109.5
H8S4 C8S H8S5 109.5
C7S C8S H8S6 109.5
H8S4 C8S H8S6 109.5
H8S5 C8S H8S6 109.5

loop_
_geom_bond_atom_site_label_1
_geom_bond_atom_site_label_2
_geom_bond_distance
Co3 O18 2.038(4)
Co3 O4 2.054(4)
Co3 O9 2.082(4)
Co3 O10 2.118(4)
Co3 O15 2.120(4)
Co3 N5 2.307(5)
Co1 O5 2.002(4)
Co1 O17 2.044(4)
Co1 O7 2.095(4)
Co1 O16 2.154(4)
Co1 N4 2.169(5)
Co1 O8 2.193(4)
Co2 O6 2.003(4)
Co2 O17 2.062(4)
Co2 O9 2.083(4)
Co2 O16 2.102(4)
Co2 N6 2.117(5)
Co2 O10 2.304(4)
Co5 O2 2.023(4)
Co5 F1 2.047(3)
Co5 O12 2.075(4)
Co5 O14 2.082(4)
Co5 N1 2.110(5)
Co5 O11 2.283(4)
Co4 O3 2.034(4)
Co4 F1 2.049(3)
Co4 O18 2.051(4)
Co4 O11 2.078(4)
Co4 O15 2.129(4)
Co4 O19 2.175(4)
Co6 O12 2.048(4)
Co6 O1 2.072(4)
Co6 O14 2.093(4)
Co6 O8 2.124(4)
Co6 N3 2.127(5)
Co6 O7 2.191(4)
Cl1 C35 1.746(7)
Cl2 C48 1.747(7)
Cl3 C24 1.742(6)
Cl4 C40 1.767(7)
Cl5 C52 1.738(7)
Cl6 C1 1.744(7)
Cl7 C3 1.746(7)
Cl8 C71 1.746(7)
P1 O15 1.521(4)
P1 O16 1.525(4)
P1 O14 1.532(4)
P1 C29 1.816(6)
O1 C7 1.268(8)
O2 C7 1.268(7)
O3 C26 1.262(7)
O4 C26 1.281(7)
O5 C16 1.261(8)
O6 C16 1.272(8)
O7 C22 1.301(8)
O8 C43 1.309(8)
O9 C18 1.313(7)
O10 C23 1.308(7)
O11 C4 1.302(7)
O12 C20 1.315(7)
O17 C34 1.321(7)
O18 C33 1.324(7)
N1 C24 1.328(8)
N1 C4 1.380(7)
N2 C35 1.322(8)
N2 C33 1.347(8)
N3 C52 1.324(8)
N3 C22 1.387(8)
N4 C1 1.328(8)
N4 C43 1.357(8)
N5 C48 1.329(8)
N5 C18 1.361(8)
N6 C3 1.325(8)
N6 C23 1.348(8)
N7 C71 1.325(9)
N7 C34 1.356(8)
N8 C40 1.325(8)
N8 C20 1.349(8)
C1 C15 1.348(9)
C2 C20 1.387(8)
C2 C75 1.389(9)
C2 H2 0.9300
C3 C66 1.373(9)
C4 C6 1.384(9)
C5 C59 1.381(9)
C5 C32 1.410(10)
C5 C11 1.489(9)
C6 C61 1.387(9)
C6 H6 0.9300
C7 C10 1.502(9)
C8 C67 1.380(10)
C8 C69 1.389(10)
C8 C77 1.502(10)
C9 C62 1.363(8)
C9 C53 1.370(9)
C9 H9 0.9300
C10 C13 1.391(9)
C10 C12 1.396(9)
C11 C54 1.387(9)
C11 C81 1.401(9)
C12 C68 1.387(9)
C12 H12 0.9300
C13 C49 1.384(10)
C13 C45 1.507(9)
C14 C55 1.361(9)
C14 C23 1.409(8)
C14 H14 0.9300
C15 C63 1.394(10)
C15 H15 0.9300
C16 C36 1.510(9)
C17 C41 1.359(10)
C17 C45 1.411(10)
C17 H17 0.9300
C18 C25 1.406(9)
C19 C24 1.350(9)
C19 C61 1.374(9)
C19 H19A 0.9300
C21 C29 1.522(8)
C21 H21A 0.9600
C21 H21B 0.9600
C21 H21C 0.9600
C22 C42 1.390(9)
C25 C57 1.368(9)
C25 H25 0.9300
C26 C54 1.493(9)
C27 C65 1.383(9)
C27 C34 1.403(9)
C27 H27 0.9300
C28 C76 1.374(11)
C28 C77 1.379(10)
C28 H28 0.9300
C29 C47 1.548(9)
C29 C46 1.556(9)
C30 C48 1.349(9)
C30 C57 1.400(10)
C30 H30 0.9300
C31 C81 1.365(10)
C31 C73 1.386(10)
C31 H31 0.9300
C32 C83 1.370(10)
C32 H32 0.9300
C33 C62 1.391(9)
C35 C53 1.388(9)
C36 C77 1.390(10)
C36 C80 1.400(10)
C37 C41 1.363(11)
C37 C72 1.402(11)
C37 H37 0.9300
C38 C63 1.376(11)
C38 C43 1.397(9)
C38 H38 0.9300
C39 C42 1.371(10)
C39 C56 1.407(10)
C39 H39 0.9300
C40 C82 1.383(9)
C41 H41 0.9300
C42 H42 0.9300
C44 C71 1.363(10)
C44 C65 1.385(10)
C44 H44 0.9300
C45 C70 1.389(10)
C46 H46A 0.9600
C46 H46B 0.9600
C46 H46C 0.9600
C47 H47A 0.9600
C47 H47B 0.9600
C47 H47C 0.9600
C49 C58 1.399(10)
C49 H49 0.9300
C50 C76 1.370(11)
C50 C80 1.392(10)
C50 H50 0.9300
C51 C67 1.381(10)
C51 C78 1.383(12)
C51 H51 0.9300
C52 C56 1.371(10)
C53 H53 0.9300
C54 C60 1.393(9)
C55 C66 1.398(9)
C55 H55 0.9300
C56 H56 0.9300
C57 H57 0.9300
C58 C68 1.353(10)
C58 H58 0.9300
C59 C64 1.385(9)
C59 H59 0.9300
C60 C73 1.384(9)
C60 H60 0.9300
C61 H61 0.9300
C62 H62 0.9300
C63 H63 0.9300
C64 C79 1.386(10)
C64 H64 0.9300
C65 H65 0.9300
C66 H66 0.9300
C67 H67 0.9300
C68 H68 0.9300
C69 C74 1.398(11)
C69 H69 0.9300
C70 C72 1.366(10)
C70 H70 0.9300
C72 H72 0.9300
C73 H73 0.9300
C74 C78 1.372(12)
C74 H74 0.9300
C75 C82 1.387(10)
C75 H75 0.9300
C76 H76 0.9300
C78 H78 0.9300
C79 C83 1.387(11)
C79 H79 0.9300
C80 H80 0.9300
N1S C4S 1.453(10)
N1S C3S 1.482(9)
N1S C1S 1.504(9)
N1S H1S 0.892(11)
C81 H81 0.9300
C5S C4S 1.503(12)
C5S H5S1 0.9600
C5S H5S2 0.9600
C5S H5S3 0.9600
C82 H82 0.9300
C3S C6S 1.515(10)
C3S H3S1 0.9700
C3S H3S2 0.9700
C4S H4S1 0.9700
C4S H4S2 0.9700
C83 H83 0.9300
C1S C2S 1.463(10)
C1S H1S1 0.9700
C1S H1S2 0.9700
C2S H2S1 0.9600
C2S H2S2 0.9600
C2S H2S3 0.9600
C6S H8S1 0.9600
C6S H8S2 0.9600
C6S H8S3 0.9600
C10S C9S 1.533(10)
C10S H10A 0.9600
C10S H10B 0.9600
C10S H10C 0.9600
N2S C7S 1.133(10)
N3S C9S 1.104(10)
C7S C8S 1.547(10)
C8S H8S4 0.9600
C8S H8S5 0.9600
C8S H8S6 0.9600

loop_
_geom_torsion_atom_site_label_1
_geom_torsion_atom_site_label_2
_geom_torsion_atom_site_label_3
_geom_torsion_atom_site_label_4
_geom_torsion
O12 Co6 O1 C7 32.9(5)
O14 Co6 O1 C7 -49.1(5)
O8 Co6 O1 C7 -122(3)
N3 Co6 O1 C7 152.1(5)
O7 Co6 O1 C7 -145.8(5)
F1 Co5 O2 C7 119.0(5)
O12 Co5 O2 C7 -57.5(5)
O14 Co5 O2 C7 24.2(5)
N1 Co5 O2 C7 -148.2(5)
O11 Co5 O2 C7 144.9(5)
F1 Co4 O3 C26 -136.2(5)
O18 Co4 O3 C26 38.9(5)
O11 Co4 O3 C26 -144.3(10)
O15 Co4 O3 C26 -41.6(5)
O19 Co4 O3 C26 133.3(5)
O18 Co3 O4 C26 -37.3(5)
O9 Co3 O4 C26 139.6(5)
O10 Co3 O4 C26 124(4)
O15 Co3 O4 C26 43.8(5)
N5 Co3 O4 C26 -159.2(5)
O17 Co1 O5 C16 -48.7(6)
O7 Co1 O5 C16 121.0(5)
O16 Co1 O5 C16 27.8(6)
N4 Co1 O5 C16 -145.6(5)
O8 Co1 O5 C16 -175.5(9)
O17 Co2 O6 C16 39.8(6)
O9 Co2 O6 C16 -132.3(5)
O16 Co2 O6 C16 -37.2(5)
N6 Co2 O6 C16 134.4(5)
O10 Co2 O6 C16 179(52)
O5 Co1 O7 C22 99.1(4)
O17 Co1 O7 C22 -118.9(6)
O16 Co1 O7 C22 -169.1(4)
N4 Co1 O7 C22 -10.9(4)
O8 Co1 O7 C22 -71.9(4)
O5 Co1 O7 Co6 -165.24(17)
O17 Co1 O7 Co6 -23.2(6)
O16 Co1 O7 Co6 -73.42(16)
N4 Co1 O7 Co6 84.81(18)
O8 Co1 O7 Co6 23.76(15)
O12 Co6 O7 C22 99.9(8)
O1 Co6 O7 C22 -86.3(4)
O14 Co6 O7 C22 -174.4(3)
O8 Co6 O7 C22 95.2(4)
N3 Co6 O7 C22 -1.3(3)
O12 Co6 O7 Co1 -19.8(9)
O1 Co6 O7 Co1 153.93(17)
O14 Co6 O7 Co1 65.80(18)
O8 Co6 O7 Co1 -24.63(16)
N3 Co6 O7 Co1 -121.1(2)
O12 Co6 O8 C43 109.4(5)
O1 Co6 O8 C43 -96(3)
O14 Co6 O8 C43 -168.3(4)
N3 Co6 O8 C43 -9.7(5)
O7 Co6 O8 C43 -71.5(4)
O12 Co6 O8 Co1 -155.61(16)
O1 Co6 O8 Co1 -1(3)
O14 Co6 O8 Co1 -73.37(16)
N3 Co6 O8 Co1 85.22(18)
O7 Co6 O8 Co1 23.42(14)
O5 Co1 O8 C43 29.9(12)
O17 Co1 O8 C43 -97.6(3)
O7 Co1 O8 C43 94.6(3)
O16 Co1 O8 C43 -173.6(3)
N4 Co1 O8 C43 -2.4(3)
O5 Co1 O8 Co6 -89.2(10)
O17 Co1 O8 Co6 143.33(17)
O7 Co1 O8 Co6 -24.52(16)
O16 Co1 O8 Co6 67.29(16)
N4 Co1 O8 Co6 -121.4(2)
O18 Co3 O9 C18 -113.4(11)
O4 Co3 O9 C18 88.7(3)
O10 Co3 O9 C18 -91.8(3)
O15 Co3 O9 C18 179.4(3)
N5 Co3 O9 C18 3.7(3)
O18 Co3 O9 Co2 4.6(12)
O4 Co3 O9 Co2 -153.28(16)
O10 Co3 O9 Co2 26.27(14)
O15 Co3 O9 Co2 -62.58(17)
N5 Co3 O9 Co2 121.7(2)
O6 Co2 O9 C18 -91.2(4)
O17 Co2 O9 C18 120.5(6)
O16 Co2 O9 C18 177.8(4)
N6 Co2 O9 C18 18.7(4)
O10 Co2 O9 C18 78.0(4)
O6 Co2 O9 Co3 166.39(18)
O17 Co2 O9 Co3 18.1(7)
O16 Co2 O9 Co3 75.45(16)
N6 Co2 O9 Co3 -83.62(18)
O10 Co2 O9 Co3 -24.35(14)
O18 Co3 O10 C23 -117.3(5)
O4 Co3 O10 C23 82(5)
O9 Co3 O10 C23 65.8(5)
O15 Co3 O10 C23 161.7(5)
N5 Co3 O10 C23 4.7(5)
O18 Co3 O10 Co2 153.62(12)
O4 Co3 O10 Co2 -7(5)
O9 Co3 O10 Co2 -23.32(12)
O15 Co3 O10 Co2 72.60(11)
N5 Co3 O10 Co2 -84.41(13)
O6 Co2 O10 C23 -52.8(8)
O17 Co2 O10 C23 87.1(3)
O9 Co2 O10 C23 -102.8(3)
O16 Co2 O10 C23 164.3(3)
N6 Co2 O10 C23 -3.4(3)
O6 Co2 O10 Co3 73.7(7)
O17 Co2 O10 Co3 -146.42(13)
O9 Co2 O10 Co3 23.65(12)
O16 Co2 O10 Co3 -69.29(13)
N6 Co2 O10 Co3 123.10(16)
O3 Co4 O11 C4 -62.6(13)
F1 Co4 O11 C4 -70.8(4)
O18 Co4 O11 C4 114.1(4)
O15 Co4 O11 C4 -165.3(4)
O19 Co4 O11 C4 18.8(4)
O3 Co4 O11 Co5 29.8(12)
F1 Co4 O11 Co5 21.55(13)
O18 Co4 O11 Co5 -153.46(15)
O15 Co4 O11 Co5 -72.91(15)
O19 Co4 O11 Co5 111.15(15)
O2 Co5 O11 C4 74.7(6)
F1 Co5 O11 C4 101.4(3)
O12 Co5 O11 C4 -81.8(3)
O14 Co5 O11 C4 -164.9(3)
N1 Co5 O11 C4 -0.2(3)
O2 Co5 O11 Co4 -48.7(6)
F1 Co5 O11 Co4 -21.97(14)
O12 Co5 O11 Co4 154.84(15)
O14 Co5 O11 Co4 71.68(17)
N1 Co5 O11 Co4 -123.6(2)
O1 Co6 O12 C20 149.0(5)
O14 Co6 O12 C20 -124.3(5)
O8 Co6 O12 C20 -32.5(5)
N3 Co6 O12 C20 57.8(6)
O7 Co6 O12 C20 -37.2(11)
O1 Co6 O12 Co5 -68.09(18)
O14 Co6 O12 Co5 18.56(16)
O8 Co6 O12 Co5 110.43(17)
N3 Co6 O12 Co5 -159.34(18)
O7 Co6 O12 Co5 105.7(8)
O2 Co5 O12 C20 -136.3(4)
F1 Co5 O12 C20 173.9(18)
O14 Co5 O12 C20 130.2(4)
N1 Co5 O12 C20 -23.0(5)
O11 Co5 O12 C20 37.0(5)
O2 Co5 O12 Co6 74.89(17)
F1 Co5 O12 Co6 25(2)
O14 Co5 O12 Co6 -18.68(16)
N1 Co5 O12 Co6 -171.82(18)
O11 Co5 O12 Co6 -111.82(16)
O2 Co5 F1 Co4 -164.81(16)
O12 Co5 F1 Co4 -115.0(19)
O14 Co5 F1 Co4 -71.63(16)
N1 Co5 F1 Co4 81.89(18)
O11 Co5 F1 Co4 22.74(14)
O3 Co4 F1 Co5 156.52(16)
O18 Co4 F1 Co5 39.7(16)
O11 Co4 F1 Co5 -24.68(15)
O15 Co4 F1 Co5 65.65(16)
O19 Co4 F1 Co5 -121.05(16)
O15 P1 O14 Co5 21.3(4)
O16 P1 O14 Co5 142.7(3)
C29 P1 O14 Co5 -99.3(4)
O15 P1 O14 Co6 -148.2(3)
O16 P1 O14 Co6 -26.8(4)
C29 P1 O14 Co6 91.1(4)
O2 Co5 O14 P1 118.2(3)
F1 Co5 O14 P1 29.0(3)
O12 Co5 O14 P1 -154.2(3)
N1 Co5 O14 P1 -77.0(5)
O11 Co5 O14 P1 -47.2(3)
O2 Co5 O14 Co6 -69.38(17)
F1 Co5 O14 Co6 -158.64(14)
O12 Co5 O14 Co6 18.22(16)
N1 Co5 O14 Co6 95.4(4)
O11 Co5 O14 Co6 125.22(16)
O12 Co6 O14 P1 153.8(4)
O1 Co6 O14 P1 -111.7(3)
O8 Co6 O14 P1 65.0(3)
N3 Co6 O14 P1 -31.2(7)
O7 Co6 O14 P1 -14.4(3)
O12 Co6 O14 Co5 -18.45(16)
O1 Co6 O14 Co5 76.04(17)
O8 Co6 O14 Co5 -107.26(16)
N3 Co6 O14 Co5 156.6(4)
O7 Co6 O14 Co5 173.35(15)
O16 P1 O15 Co3 32.2(4)
O14 P1 O15 Co3 152.7(3)
C29 P1 O15 Co3 -87.0(4)
O16 P1 O15 Co4 -150.7(3)
O14 P1 O15 Co4 -30.1(4)
C29 P1 O15 Co4 90.1(4)
O18 Co3 O15 P1 -162.9(4)
O4 Co3 O15 P1 105.7(3)
O9 Co3 O15 P1 9.4(4)
O10 Co3 O15 P1 -72.7(3)
N5 Co3 O15 P1 19.0(7)
O18 Co3 O15 Co4 19.22(16)
O4 Co3 O15 Co4 -72.25(16)
O9 Co3 O15 Co4 -168.55(16)
O10 Co3 O15 Co4 109.36(15)
N5 Co3 O15 Co4 -158.9(4)
O3 Co4 O15 P1 -105.8(3)
F1 Co4 O15 P1 -14.6(3)
O18 Co4 O15 P1 163.0(4)
O11 Co4 O15 P1 65.9(3)
O19 Co4 O15 P1 -142.5(9)
O3 Co4 O15 Co3 72.06(16)
F1 Co4 O15 Co3 163.31(15)
O18 Co4 O15 Co3 -19.12(15)
O11 Co4 O15 Co3 -116.17(16)
O19 Co4 O15 Co3 35.4(12)
O15 P1 O16 Co2 -12.6(3)
O14 P1 O16 Co2 -132.5(3)
C29 P1 O16 Co2 108.3(3)
O15 P1 O16 Co1 130.9(3)
O14 P1 O16 Co1 11.0(4)
C29 P1 O16 Co1 -108.2(3)
O6 Co2 O16 P1 -134.2(3)
O17 Co2 O16 P1 126.2(3)
O9 Co2 O16 P1 -41.1(3)
N6 Co2 O16 P1 67.2(6)
O10 Co2 O16 P1 37.4(3)
O6 Co2 O16 Co1 72.30(16)
O17 Co2 O16 Co1 -27.36(15)
O9 Co2 O16 Co1 165.39(14)
N6 Co2 O16 Co1 -86.3(5)
O10 Co2 O16 Co1 -116.11(13)
O5 Co1 O16 P1 138.5(3)
O17 Co1 O16 P1 -124.2(3)
O7 Co1 O16 P1 42.6(3)
N4 Co1 O16 P1 -58.3(6)
O8 Co1 O16 P1 -37.5(3)
O5 Co1 O16 Co2 -69.53(17)
O17 Co1 O16 Co2 27.72(15)
O7 Co1 O16 Co2 -165.42(15)
N4 Co1 O16 Co2 93.7(5)
O8 Co1 O16 Co2 114.41(15)
O5 Co1 O17 C34 -94.2(5)
O7 Co1 O17 C34 124.0(7)
O16 Co1 O17 C34 176.1(5)
N4 Co1 O17 C34 16.3(5)
O8 Co1 O17 C34 77.9(5)
O5 Co1 O17 Co2 61.2(2)
O7 Co1 O17 Co2 -80.7(6)
O16 Co1 O17 Co2 -28.58(15)
N4 Co1 O17 Co2 171.64(19)
O8 Co1 O17 Co2 -126.75(18)
O6 Co2 O17 C34 99.1(5)
O9 Co2 O17 C34 -113.0(7)
O16 Co2 O17 C34 -172.4(5)
N6 Co2 O17 C34 -11.2(5)
O10 Co2 O17 C34 -71.7(5)
O6 Co2 O17 Co1 -59.2(2)
O9 Co2 O17 Co1 88.6(6)
O16 Co2 O17 Co1 29.25(16)
N6 Co2 O17 Co1 -169.55(19)
O10 Co2 O17 Co1 129.89(17)
O4 Co3 O18 C33 -106.6(5)
O9 Co3 O18 C33 95.4(12)
O10 Co3 O18 C33 73.9(5)
O15 Co3 O18 C33 163.6(5)
N5 Co3 O18 C33 -17.3(6)
O4 Co3 O18 Co4 69.66(18)
O9 Co3 O18 Co4 -88.4(11)
O10 Co3 O18 Co4 -109.81(15)
O15 Co3 O18 Co4 -20.16(16)
N5 Co3 O18 Co4 158.97(17)
O3 Co4 O18 C33 105.9(5)
F1 Co4 O18 C33 -137.2(14)
O11 Co4 O18 C33 -73.6(5)
O15 Co4 O18 C33 -163.5(5)
O19 Co4 O18 C33 23.4(5)
O3 Co4 O18 Co3 -70.46(18)
F1 Co4 O18 Co3 46.4(16)
O11 Co4 O18 Co3 110.01(17)
O15 Co4 O18 Co3 20.11(16)
O19 Co4 O18 Co3 -152.95(17)
O2 Co5 N1 C24 26.0(8)
F1 Co5 N1 C24 116.2(8)
O12 Co5 N1 C24 -62.5(8)
O14 Co5 N1 C24 -137.4(7)
O11 Co5 N1 C24 -171.8(8)
O2 Co5 N1 C4 -162.0(3)
F1 Co5 N1 C4 -71.8(3)
O12 Co5 N1 C4 109.5(3)
O14 Co5 N1 C4 34.6(6)
O11 Co5 N1 C4 0.1(3)
O12 Co6 N3 C52 9.6(10)
O1 Co6 N3 C52 -84.6(9)
O14 Co6 N3 C52 -164.8(8)
O8 Co6 N3 C52 98.9(9)
O7 Co6 N3 C52 176.4(10)
O12 Co6 N3 C22 -165.6(3)
O1 Co6 N3 C22 100.2(4)
O14 Co6 N3 C22 20.1(7)
O8 Co6 N3 C22 -76.3(4)
O7 Co6 N3 C22 1.2(3)
O5 Co1 N4 C1 -2.3(9)
O17 Co1 N4 C1 -101.6(9)
O7 Co1 N4 C1 94.3(9)
O16 Co1 N4 C1 -164.5(7)
O8 Co1 N4 C1 172.1(9)
O5 Co1 N4 C43 -172.1(3)
O17 Co1 N4 C43 88.6(4)
O7 Co1 N4 C43 -75.5(4)
O16 Co1 N4 C43 25.7(7)
O8 Co1 N4 C43 2.3(3)
O18 Co3 N5 C48 -3.3(12)
O4 Co3 N5 C48 87.6(11)
O9 Co3 N5 C48 -174.6(12)
O10 Co3 N5 C48 -94.0(11)
O15 Co3 N5 C48 174.5(9)
O18 Co3 N5 C18 167.7(3)
O4 Co3 N5 C18 -101.4(3)
O9 Co3 N5 C18 -3.5(3)
O10 Co3 N5 C18 77.0(3)
O15 Co3 N5 C18 -14.4(6)
O6 Co2 N6 C3 -21.7(8)
O17 Co2 N6 C3 78.9(7)
O9 Co2 N6 C3 -115.6(7)
O16 Co2 N6 C3 135.5(7)
O10 Co2 N6 C3 169.6(8)
O6 Co2 N6 C23 172.0(3)
O17 Co2 N6 C23 -87.5(3)
O9 Co2 N6 C23 78.0(3)
O16 Co2 N6 C23 -30.8(7)
O10 Co2 N6 C23 3.3(3)
C43 N4 C1 C15 2.6(10)
Co1 N4 C1 C15 -165.7(6)
C43 N4 C1 Cl6 179.2(5)
Co1 N4 C1 Cl6 10.9(11)
C23 N6 C3 C66 -0.5(10)
Co2 N6 C3 C66 -165.0(5)
C23 N6 C3 Cl7 -179.9(4)
Co2 N6 C3 Cl7 15.6(10)
Co4 O11 C4 N1 94.2(5)
Co5 O11 C4 N1 0.2(5)
Co4 O11 C4 C6 -87.3(7)
Co5 O11 C4 C6 178.7(6)
C24 N1 C4 O11 174.6(5)
Co5 N1 C4 O11 -0.2(5)
C24 N1 C4 C6 -4.0(9)
Co5 N1 C4 C6 -178.9(5)
O11 C4 C6 C61 -176.1(6)
N1 C4 C6 C61 2.3(10)
Co5 O2 C7 O1 18.0(9)
Co5 O2 C7 C10 -159.6(4)
Co6 O1 C7 O2 -2.7(9)
Co6 O1 C7 C10 174.8(4)
O2 C7 C10 C13 -63.3(8)
O1 C7 C10 C13 118.9(7)
O2 C7 C10 C12 110.1(7)
O1 C7 C10 C12 -67.6(8)
C59 C5 C11 C54 46.1(9)
C32 C5 C11 C54 -133.0(7)
C59 C5 C11 C81 -131.3(7)
C32 C5 C11 C81 49.6(9)
C13 C10 C12 C68 2.5(10)
C7 C10 C12 C68 -171.2(6)
C12 C10 C13 C49 -0.8(10)
C7 C10 C13 C49 172.6(6)
C12 C10 C13 C45 179.4(6)
C7 C10 C13 C45 -7.1(10)
N4 C1 C15 C63 -2.3(11)
Cl6 C1 C15 C63 -178.7(5)
Co1 O5 C16 O6 22.4(10)
Co1 O5 C16 C36 -156.2(5)
Co2 O6 C16 O5 -17.2(10)
Co2 O6 C16 C36 161.4(4)
Co3 O9 C18 N5 -6.0(5)
Co2 O9 C18 N5 -109.2(5)
Co3 O9 C18 C25 174.9(5)
Co2 O9 C18 C25 71.7(7)
C48 N5 C18 O9 -178.6(5)
Co3 N5 C18 O9 5.4(5)
C48 N5 C18 C25 0.5(8)
Co3 N5 C18 C25 -175.5(5)
Co6 O12 C20 N8 80.6(7)
Co5 O12 C20 N8 -55.0(7)
Co6 O12 C20 C2 -102.3(6)
Co5 O12 C20 C2 122.1(5)
C40 N8 C20 O12 175.4(6)
C40 N8 C20 C2 -1.6(9)
C75 C2 C20 O12 -174.1(6)
C75 C2 C20 N8 2.9(10)
Co1 O7 C22 N3 99.7(5)
Co6 O7 C22 N3 1.9(5)
Co1 O7 C22 C42 -80.9(7)
Co6 O7 C22 C42 -178.7(6)
C52 N3 C22 O7 -179.1(6)
Co6 N3 C22 O7 -2.0(5)
C52 N3 C22 C42 1.5(9)
Co6 N3 C22 C42 178.6(6)
Co3 O10 C23 N6 -85.2(6)
Co2 O10 C23 N6 5.1(5)
Co3 O10 C23 C14 98.5(6)
Co2 O10 C23 C14 -171.3(5)
C3 N6 C23 O10 -176.4(5)
Co2 N6 C23 O10 -5.5(5)
C3 N6 C23 C14 0.0(8)
Co2 N6 C23 C14 170.9(5)
C55 C14 C23 O10 177.9(6)
C55 C14 C23 N6 1.8(9)
C4 N1 C24 C19 2.9(10)
Co5 N1 C24 C19 173.8(6)
C4 N1 C24 Cl3 -177.9(4)
Co5 N1 C24 Cl3 -7.0(10)
C61 C19 C24 N1 -0.1(11)
C61 C19 C24 Cl3 -179.2(5)
O9 C18 C25 C57 179.0(6)
N5 C18 C25 C57 -0.1(9)
Co4 O3 C26 O4 1.2(9)
Co4 O3 C26 C54 -179.3(4)
Co3 O4 C26 O3 -2.4(9)
Co3 O4 C26 C54 178.1(4)
O15 P1 C29 C21 59.9(5)
O16 P1 C29 C21 -61.4(5)
O14 P1 C29 C21 179.4(4)
O15 P1 C29 C47 -60.5(5)
O16 P1 C29 C47 178.2(4)
O14 P1 C29 C47 58.9(5)
O15 P1 C29 C46 -180.0(4)
O16 P1 C29 C46 58.7(5)
O14 P1 C29 C46 -60.5(5)
C59 C5 C32 C83 1.6(10)
C11 C5 C32 C83 -179.2(6)
Co3 O18 C33 N2 174.2(4)
Co4 O18 C33 N2 -1.0(8)
Co3 O18 C33 C62 -4.6(9)
Co4 O18 C33 C62 -179.7(4)
C35 N2 C33 O18 -178.8(5)
C35 N2 C33 C62 -0.1(9)
Co1 O17 C34 N7 -125.8(5)
Co2 O17 C34 N7 84.0(6)
Co1 O17 C34 C27 52.2(8)
Co2 O17 C34 C27 -97.9(6)
C71 N7 C34 O17 -175.7(5)
C71 N7 C34 C27 6.2(8)
C65 C27 C34 O17 177.6(6)
C65 C27 C34 N7 -4.4(9)
C33 N2 C35 C53 -0.3(9)
C33 N2 C35 Cl1 178.9(4)
O5 C16 C36 C77 -58.4(9)
O6 C16 C36 C77 122.8(7)
O5 C16 C36 C80 115.7(7)
O6 C16 C36 C80 -63.0(9)
C20 N8 C40 C82 -0.4(10)
C20 N8 C40 Cl4 -179.3(5)
C45 C17 C41 C37 0.7(11)
C72 C37 C41 C17 -1.0(11)
C56 C39 C42 C22 -0.5(12)
O7 C22 C42 C39 179.7(7)
N3 C22 C42 C39 -0.9(10)
Co6 O8 C43 N4 100.3(5)
Co1 O8 C43 N4 3.7(5)
Co6 O8 C43 C38 -76.1(7)
Co1 O8 C43 C38 -172.7(6)
C1 N4 C43 O8 -177.6(6)
Co1 N4 C43 O8 -3.7(5)
C1 N4 C43 C38 -1.1(9)
Co1 N4 C43 C38 172.8(5)
C63 C38 C43 O8 175.5(6)
C63 C38 C43 N4 -0.6(10)
C41 C17 C45 C70 0.2(10)
C41 C17 C45 C13 177.4(6)
C49 C13 C45 C70 135.5(7)
C10 C13 C45 C70 -44.7(9)
C49 C13 C45 C17 -41.7(9)
C10 C13 C45 C17 138.1(7)
C18 N5 C48 C30 0.4(10)
Co3 N5 C48 C30 170.4(8)
C18 N5 C48 Cl2 178.3(4)
Co3 N5 C48 Cl2 -11.7(14)
C57 C30 C48 N5 -1.7(11)
C57 C30 C48 Cl2 -179.5(5)
C10 C13 C49 C58 -1.8(10)
C45 C13 C49 C58 178.0(6)
C22 N3 C52 C56 -0.6(10)
Co6 N3 C52 C56 -175.1(6)
C22 N3 C52 Cl5 179.7(5)
Co6 N3 C52 Cl5 5.2(12)
C62 C9 C53 C35 -0.6(9)
N2 C35 C53 C9 0.7(10)
Cl1 C35 C53 C9 -178.5(5)
C81 C11 C54 C60 0.5(9)
C5 C11 C54 C60 -177.0(6)
C81 C11 C54 C26 -172.8(6)
C5 C11 C54 C26 9.8(9)
O3 C26 C54 C11 57.9(8)
O4 C26 C54 C11 -122.6(6)
O3 C26 C54 C60 -115.5(6)
O4 C26 C54 C60 64.1(8)
C23 C14 C55 C66 -3.2(9)
N3 C52 C56 C39 -0.8(11)
Cl5 C52 C56 C39 178.9(6)
C42 C39 C56 C52 1.4(11)
C18 C25 C57 C30 -1.3(10)
C48 C30 C57 C25 2.1(10)
C13 C49 C58 C68 2.8(11)
C32 C5 C59 C64 -1.7(9)
C11 C5 C59 C64 179.2(6)
C11 C54 C60 C73 0.8(9)
C26 C54 C60 C73 174.2(6)
C24 C19 C61 C6 -1.7(11)
C4 C6 C61 C19 0.6(10)
C53 C9 C62 C33 0.2(10)
O18 C33 C62 C9 178.9(6)
N2 C33 C62 C9 0.2(10)
C43 C38 C63 C15 0.9(11)
C1 C15 C63 C38 0.4(11)
C5 C59 C64 C79 2.0(10)
C34 C27 C65 C44 1.6(10)
C71 C44 C65 C27 -0.8(10)
N6 C3 C66 C55 -0.7(10)
Cl7 C3 C66 C55 178.6(5)
C14 C55 C66 C3 2.7(10)
C69 C8 C67 C51 0.6(10)
C77 C8 C67 C51 -178.3(6)
C78 C51 C67 C8 -0.5(11)
C49 C58 C68 C12 -1.1(11)
C10 C12 C68 C58 -1.6(11)
C67 C8 C69 C74 0.9(10)
C77 C8 C69 C74 179.8(7)
C17 C45 C70 C72 -0.7(10)
C13 C45 C70 C72 -177.9(6)
C34 N7 C71 C44 -5.6(9)
C34 N7 C71 Cl8 176.0(4)
C65 C44 C71 N7 2.9(10)
C65 C44 C71 Cl8 -178.7(5)
C45 C70 C72 C37 0.4(11)
C41 C37 C72 C70 0.4(11)
C54 C60 C73 C31 -1.2(10)
C81 C31 C73 C60 0.2(11)
C8 C69 C74 C78 -2.6(12)
C20 C2 C75 C82 -2.1(10)
C80 C50 C76 C28 -1.6(12)
C77 C28 C76 C50 1.9(12)
C76 C28 C77 C36 -0.2(11)
C76 C28 C77 C8 -177.8(7)
C80 C36 C77 C28 -1.8(10)
C16 C36 C77 C28 172.2(6)
C80 C36 C77 C8 175.8(6)
C16 C36 C77 C8 -10.2(10)
C67 C8 C77 C28 131.8(7)
C69 C8 C77 C28 -47.1(9)
C67 C8 C77 C36 -45.7(9)
C69 C8 C77 C36 135.4(7)
C69 C74 C78 C51 2.7(12)
C67 C51 C78 C74 -1.1(12)
C59 C64 C79 C83 -2.3(10)
C76 C50 C80 C36 -0.4(12)
C77 C36 C80 C50 2.1(11)
C16 C36 C80 C50 -172.2(7)
C73 C31 C81 C11 1.1(11)
C54 C11 C81 C31 -1.4(10)
C5 C11 C81 C31 176.1(6)
N8 C40 C82 C75 1.1(11)
Cl4 C40 C82 C75 180.0(5)
C2 C75 C82 C40 0.2(10)
C4S N1S C3S C6S -66.5(9)
C1S N1S C3S C6S 62.2(8)
C3S N1S C4S C5S -50.9(9)
C1S N1S C4S C5S -178.1(7)
C5 C32 C83 C79 -2.0(11)
C64 C79 C83 C32 2.4(11)
C4S N1S C1S C2S -55.4(9)
C3S N1S C1S C2S 174.6(7)
